data_4067155
loop_
_publ_author_name
'Schmidt, Sarah'
'Schulz, Stephan'
'Bl\"aser, Dieter'
'Boese, Roland'
'Bolte, Michael'

_publ_section_title
;
 Synthesis and Structural Characterization of New Zinc Amidinate Complexes
;
_journal_issue 22
_journal_name_full Organometallics
_journal_page_first 6097
_journal_paper_doi 10.1021/om1008549
_journal_volume 29
_journal_year 2010
_chemical_formula_sum 'C18 H40 N4 Zn2'
_chemical_formula_weight 443.28
_chemical_name_systematic
; 
 ? 
;
_space_group_IT_number 96
_symmetry_space_group_name_Hall 'P 4nw 2abw'
_symmetry_space_group_name_H-M 'P 43 21 2'
_atom_sites_solution_hydrogens geom
_atom_sites_solution_primary direct
_atom_sites_solution_secondary difmap
_audit_creation_method SHELXL-97
_cell_angle_alpha 90.00
_cell_angle_beta 90.00
_cell_angle_gamma 90.00
_cell_formula_units_Z 4
_cell_length_a 11.3479(17)
_cell_length_b 11.3479(17)
_cell_length_c 17.819(3)
_cell_measurement_temperature 173(2)
_cell_volume 2294.6(6)
_computing_structure_refinement 'SHELXL-97 (Sheldrick, 2008)'
_computing_structure_solution 'SHELXS-97 (Sheldrick, 2008)'
_diffrn_ambient_temperature 173(2)
_diffrn_measured_fraction_theta_full 0.920
_diffrn_measured_fraction_theta_max 0.920
_diffrn_radiation_monochromator graphite
_diffrn_radiation_source 'fine-focus sealed tube'
_diffrn_radiation_type MoK\a
_diffrn_radiation_wavelength 0.71073
_diffrn_reflns_av_R_equivalents 0.0422
_diffrn_reflns_av_sigmaI/netI 0.0267
_diffrn_reflns_limit_h_max 15
_diffrn_reflns_limit_h_min -15
_diffrn_reflns_limit_k_max 15
_diffrn_reflns_limit_k_min -15
_diffrn_reflns_limit_l_max 20
_diffrn_reflns_limit_l_min -18
_diffrn_reflns_number 28156
_diffrn_reflns_theta_full 29.56
_diffrn_reflns_theta_max 29.56
_diffrn_reflns_theta_min 2.13
_exptl_absorpt_coefficient_mu 2.097
_exptl_crystal_density_diffrn 1.283
_exptl_crystal_density_method 'not measured'
_exptl_crystal_F_000 944
_refine_diff_density_max 0.273
_refine_diff_density_min -0.238
_refine_diff_density_rms 0.047
_refine_ls_abs_structure_details 'Flack H D (1983), Acta Cryst. A39, 876-881'
_refine_ls_abs_structure_Flack 0.009(13)
_refine_ls_extinction_coef 0.0017(2)
_refine_ls_extinction_expression Fc^*^=kFc[1+0.001xFc^2^\l^3^/sin(2\q)]^-1/4^
_refine_ls_extinction_method SHELXL
_refine_ls_goodness_of_fit_ref 1.046
_refine_ls_hydrogen_treatment mixed
_refine_ls_matrix_type full
_refine_ls_number_parameters 110
_refine_ls_number_reflns 2975
_refine_ls_number_restraints 0
_refine_ls_restrained_S_all 1.046
_refine_ls_R_factor_all 0.0279
_refine_ls_R_factor_gt 0.0229
_refine_ls_shift/su_max 0.002
_refine_ls_shift/su_mean 0.000
_refine_ls_structure_factor_coef Fsqd
_refine_ls_weighting_details 'calc w=1/[\s^2^(Fo^2^)+(0.0257P)^2^+0.4083P] where P=(Fo^2^+2Fc^2^)/3'
_refine_ls_weighting_scheme calc
_refine_ls_wR_factor_gt 0.0530
_refine_ls_wR_factor_ref 0.0548
_reflns_number_gt 2721
_reflns_number_total 2975
_reflns_threshold_expression >2sigma(I)
_cod_data_source_file om1008549_si_003.cif
_cod_data_source_block sar_000_CCDC-785891_(1)
_cod_original_cell_volume 2294.7(6)
_cod_database_code 4067155

loop_
_symmetry_equiv_pos_as_xyz
'x, y, z'
'-x, -y, z+1/2'
'-y+1/2, x+1/2, z+3/4'
'y+1/2, -x+1/2, z+1/4'
'-x+1/2, y+1/2, -z+3/4'
'x+1/2, -y+1/2, -z+1/4'
'y, x, -z'
'-y, -x, -z+1/2'

loop_
_atom_site_label
_atom_site_type_symbol
_atom_site_fract_x
_atom_site_fract_y
_atom_site_fract_z
_atom_site_U_iso_or_equiv
_atom_site_adp_type
_atom_site_occupancy
_atom_site_symmetry_multiplicity
_atom_site_calc_flag
_atom_site_refinement_flags
Zn1 Zn 0.528390(16) 0.489512(15) 0.079910(11) 0.02380(7) Uani 1 1 d .
N1 N 0.48166(12) 0.32257(11) 0.05071(8) 0.0200(3) Uani 1 1 d .
N2 N 0.60106(11) 0.40570(12) -0.03514(8) 0.0218(3) Uani 1 1 d .
C1 C 0.55249(14) 0.30564(14) -0.00566(10) 0.0204(3) Uani 1 1 d .
C2 C 0.58265(17) 0.18534(17) -0.03632(12) 0.0325(5) Uani 1 1 d .
H2A H 0.5264 0.1273 -0.0169 0.049 Uiso 1 1 d R
H2B H 0.6626 0.1635 -0.0208 0.049 Uiso 1 1 d R
H2C H 0.5782 0.1871 -0.0912 0.049 Uiso 1 1 d R
C3 C 0.41014(15) 0.23011(15) 0.08569(11) 0.0257(4) Uani 1 1 d .
H3 H 0.3847 0.1764 0.0474 0.031 Uiso 1 1 d R
C4 C 0.48020(19) 0.16267(17) 0.14449(13) 0.0400(5) Uani 1 1 d .
H4A H 0.5520 0.1305 0.1218 0.060 Uiso 1 1 d R
H4B H 0.4322 0.0981 0.1644 0.060 Uiso 1 1 d R
H4C H 0.5015 0.2164 0.1854 0.060 Uiso 1 1 d R
C5 C 0.30229(18) 0.28713(19) 0.12017(13) 0.0394(5) Uani 1 1 d .
H5A H 0.3283 0.3477 0.1557 0.059 Uiso 1 1 d R
H5B H 0.2560 0.2274 0.1468 0.059 Uiso 1 1 d R
H5C H 0.2536 0.3235 0.0811 0.059 Uiso 1 1 d R
C6 C 0.71961(16) 0.39874(18) -0.07001(12) 0.0333(5) Uani 1 1 d .
H6 H 0.7603 0.3330 -0.0481 0.040 Uiso 1 1 d R
C7 C 0.78698(16) 0.5102(2) -0.04977(13) 0.0460(6) Uani 1 1 d .
H7A H 0.7498 0.5779 -0.0743 0.069 Uiso 1 1 d R
H7B H 0.8687 0.5030 -0.0669 0.069 Uiso 1 1 d R
H7C H 0.7857 0.5215 0.0047 0.069 Uiso 1 1 d R
C8 C 0.7158(2) 0.3802(2) -0.15470(12) 0.0508(7) Uani 1 1 d .
H8A H 0.6693 0.3097 -0.1663 0.076 Uiso 1 1 d R
H8B H 0.7963 0.3701 -0.1736 0.076 Uiso 1 1 d R
H8C H 0.6797 0.4490 -0.1786 0.076 Uiso 1 1 d R
C9 C 0.64505(18) 0.5240(2) 0.15871(12) 0.0389(5) Uani 1 1 d .
H9A H 0.6144 0.4976 0.2073 0.058 Uiso 1 1 d R
H9B H 0.6600 0.6090 0.1605 0.058 Uiso 1 1 d R
H9C H 0.7187 0.4823 0.1476 0.058 Uiso 1 1 d R

loop_
_atom_site_aniso_label
_atom_site_aniso_U_11
_atom_site_aniso_U_22
_atom_site_aniso_U_33
_atom_site_aniso_U_23
_atom_site_aniso_U_13
_atom_site_aniso_U_12
Zn1 0.02636(10) 0.02139(10) 0.02365(14) -0.00314(7) -0.00489(8) 0.00109(7)
N1 0.0192(6) 0.0202(6) 0.0207(9) 0.0022(5) -0.0001(6) -0.0005(6)
N2 0.0190(7) 0.0257(7) 0.0207(9) 0.0021(6) 0.0043(6) 0.0014(5)
C1 0.0186(7) 0.0218(8) 0.0207(10) -0.0017(7) -0.0040(7) 0.0022(6)
C2 0.0317(10) 0.0264(9) 0.0394(13) -0.0097(9) 0.0023(9) 0.0032(8)
C3 0.0230(8) 0.0233(8) 0.0308(12) 0.0054(8) -0.0005(8) -0.0029(6)
C4 0.0339(10) 0.0399(10) 0.0463(14) 0.0220(9) -0.0005(10) -0.0007(9)
C5 0.0301(10) 0.0412(11) 0.0469(15) 0.0141(10) 0.0132(9) 0.0004(8)
C6 0.0251(9) 0.0404(11) 0.0344(13) 0.0097(9) 0.0100(9) 0.0099(8)
C7 0.0241(8) 0.0585(15) 0.0553(16) 0.0212(13) 0.0048(9) -0.0073(10)
C8 0.0546(14) 0.0614(15) 0.0363(16) 0.0081(12) 0.0226(12) 0.0213(12)
C9 0.0383(10) 0.0413(11) 0.0370(13) -0.0056(10) -0.0122(9) 0.0008(9)

loop_
_atom_type_symbol
_atom_type_description
_atom_type_scat_dispersion_real
_atom_type_scat_dispersion_imag
_atom_type_scat_source
C C 0.0033 0.0016 'International Tables Vol C Tables 4.2.6.8 and 6.1.1.4'
H H 0.0000 0.0000 'International Tables Vol C Tables 4.2.6.8 and 6.1.1.4'
N N 0.0061 0.0033 'International Tables Vol C Tables 4.2.6.8 and 6.1.1.4'
Zn Zn 0.2839 1.4301 'International Tables Vol C Tables 4.2.6.8 and 6.1.1.4'

loop_
_geom_angle_atom_site_label_1
_geom_angle_atom_site_label_2
_geom_angle_atom_site_label_3
_geom_angle
_geom_angle_site_symmetry_1
_geom_angle_site_symmetry_3
C9 Zn1 N1 122.85(8) . .
C9 Zn1 N2 127.83(8) . 7
N1 Zn1 N2 107.41(6) . 7
C9 Zn1 N2 117.12(7) . .
N1 Zn1 N2 60.22(5) . .
N2 Zn1 N2 98.38(5) 7 .
C9 Zn1 C1 120.47(7) . .
N1 Zn1 C1 29.53(5) . .
N2 Zn1 C1 109.87(5) 7 .
N2 Zn1 C1 31.41(5) . .
C9 Zn1 Zn1 140.20(7) . 7
N1 Zn1 Zn1 81.47(4) . 7
N2 Zn1 Zn1 54.68(4) 7 7
N2 Zn1 Zn1 43.88(3) . 7
C1 Zn1 Zn1 64.17(4) . 7
C1 N1 C3 124.40(14) . .
C1 N1 Zn1 100.01(10) . .
C3 N1 Zn1 134.59(12) . .
C1 N2 C6 118.82(14) . .
C1 N2 Zn1 117.78(11) . 7
C6 N2 Zn1 115.74(11) . 7
C1 N2 Zn1 82.11(10) . .
C6 N2 Zn1 133.52(12) . .
Zn1 N2 Zn1 81.43(5) 7 .
N1 C1 N2 115.04(14) . .
N1 C1 C2 123.57(15) . .
N2 C1 C2 121.38(16) . .
N1 C1 Zn1 50.46(8) . .
N2 C1 Zn1 66.48(9) . .
C2 C1 Zn1 164.19(13) . .
N1 C3 C5 108.31(14) . .
N1 C3 C4 111.32(14) . .
C5 C3 C4 110.96(17) . .
N2 C6 C7 108.19(16) . .
N2 C6 C8 113.35(17) . .
C7 C6 C8 111.34(19) . .

loop_
_geom_bond_atom_site_label_1
_geom_bond_atom_site_label_2
_geom_bond_distance
_geom_bond_site_symmetry_2
Zn1 C9 1.9690(19) .
Zn1 N1 2.0350(13) .
Zn1 N2 2.0437(14) 7
Zn1 N2 2.4057(15) .
Zn1 C1 2.5988(17) .
Zn1 Zn1 2.9154(7) 7
N1 C1 1.301(2) .
N1 C3 1.466(2) .
N2 C1 1.367(2) .
N2 C6 1.484(2) .
N2 Zn1 2.0438(14) 7
C1 C2 1.510(2) .
C3 C5 1.515(3) .
C3 C4 1.522(3) .
C6 C7 1.521(3) .
C6 C8 1.524(3) .
